data_4072294
loop_
_publ_author_name
'Ito, Masato'
'Endo, Yoshinori'
'Ikariya, Takao'

_publ_section_title
;
 Well-Defined Triflylamide-Tethered Arene&#x2212;Ru(Tsdpen) Complexes for
 Catalytic Asymmetric Hydrogenation of Ketones
;
_journal_issue 23
_journal_name_full Organometallics
_journal_page_first 6053
_journal_paper_doi 10.1021/om800735z
_journal_volume 27
_journal_year 2008
_chemical_formula_moiety 'C12 H14 Cl F3 N2 O2 Ru S '
_chemical_formula_sum 'C12 H14 Cl F3 N2 O2 Ru S'
_chemical_formula_weight 443.83
_space_group_IT_number 14
_symmetry_cell_setting monoclinic
_symmetry_Int_Tables_number 14
_symmetry_space_group_name_Hall '-P 2ybc'
_symmetry_space_group_name_H-M 'P 1 21/c 1'
_cell_angle_alpha 90.0000
_cell_angle_beta 105.102(16)
_cell_angle_gamma 90.0000
_cell_formula_units_Z 4
_cell_length_a 11.781(15)
_cell_length_b 9.656(12)
_cell_length_c 14.300(19)
_cell_measurement_reflns_used 5117
_cell_measurement_temperature 193.1
_cell_measurement_theta_max 27.5
_cell_measurement_theta_min 3.4
_cell_volume 1571(3)
_computing_cell_refinement CrystalClear
_computing_data_collection CrystalClear
_computing_data_reduction CrystalStructure
_computing_publication_material 'CrystalStructure 3.8'
_computing_structure_refinement CRYSTALS
_computing_structure_solution SIR92
_diffrn_detector_area_resol_mean 7.31
_diffrn_measured_fraction_theta_full 0.953
_diffrn_measured_fraction_theta_max 0.955
_diffrn_measurement_device_type 'Rigaku Saturn'
_diffrn_measurement_method \w
_diffrn_radiation_type 'Mo K\a'
_diffrn_radiation_wavelength 0.71070
_diffrn_reflns_av_R_equivalents 0.059
_diffrn_reflns_limit_h_max 15
_diffrn_reflns_limit_h_min -11
_diffrn_reflns_limit_k_max 12
_diffrn_reflns_limit_k_min -12
_diffrn_reflns_limit_l_max 18
_diffrn_reflns_limit_l_min -17
_diffrn_reflns_number 11263
_diffrn_reflns_theta_full 27.50
_diffrn_reflns_theta_max 27.48
_exptl_absorpt_coefficient_mu 1.338
_exptl_absorpt_correction_T_max 0.512
_exptl_absorpt_correction_T_min 0.428
_exptl_absorpt_correction_type multi-scan
_exptl_absorpt_process_details 'Jacobson, R. (1998) Private communication'
_exptl_crystal_colour red
_exptl_crystal_density_diffrn 1.877
_exptl_crystal_density_method 'not measured'
_exptl_crystal_description block
_exptl_crystal_F_000 880.00
_exptl_crystal_size_max 1.20
_exptl_crystal_size_mid 0.70
_exptl_crystal_size_min 0.50
_refine_diff_density_max 1.87
_refine_diff_density_min -0.90
_refine_ls_extinction_method none
_refine_ls_goodness_of_fit_ref 1.001
_refine_ls_hydrogen_treatment constr
_refine_ls_number_parameters 213
_refine_ls_number_reflns 3449
_refine_ls_R_factor_gt 0.0440
_refine_ls_shift/su_max 0.0050
_refine_ls_structure_factor_coef Fsqd
_refine_ls_weighting_details 'w = 1/[0.0020Fo^2^ + 1.0000\s(Fo^2^)]/(4Fo^2^)'
_refine_ls_weighting_scheme calc
_refine_ls_wR_factor_ref 0.1630
_reflns_number_gt 2958
_reflns_number_total 3449
_reflns_threshold_expression F^2^>2.0\s(F^2^)
_cod_data_source_file om800735z_si_003.cif
_cod_data_source_block '__PhCH2CH2CH2NTfRuClNCCH3'
_cod_original_formula_sum 'C12 H14 Cl F3 N2 O2 Ru S '
_cod_database_code 4072294

loop_
_symmetry_equiv_pos_site_id
_symmetry_equiv_pos_as_xyz
1 +X,+Y,+Z
2 -X,1/2+Y,1/2-Z
3 -X,-Y,-Z
4 +X,1/2-Y,1/2+Z

loop_
_atom_site_label
_atom_site_type_symbol
_atom_site_fract_x
_atom_site_fract_y
_atom_site_fract_z
_atom_site_U_iso_or_equiv
_atom_site_adp_type
_atom_site_occupancy
_atom_site_symmetry_multiplicity
_atom_site_calc_flag
_atom_site_refinement_flags
Ru(1) Ru 0.24998(2) 0.10954(3) 0.63805(2) 0.01928(12) Uani 1.00 1 d .
Cl(1) Cl 0.18811(10) 0.11418(10) 0.46407(8) 0.0302(2) Uani 1.00 1 d .
S(1) S 0.28933(9) 0.44470(10) 0.66783(7) 0.0259(2) Uani 1.00 1 d .
F(1) F 0.3936(3) 0.4277(3) 0.5240(2) 0.0562(10) Uani 1.00 1 d .
F(2) F 0.2410(2) 0.5577(3) 0.4951(2) 0.0518(8) Uani 1.00 1 d .
F(3) F 0.4032(3) 0.6275(3) 0.5900(3) 0.0562(10) Uani 1.00 1 d .
O(1) O 0.3970(3) 0.3998(3) 0.7291(2) 0.0391(9) Uani 1.00 1 d .
O(2) O 0.2320(3) 0.5622(3) 0.6958(2) 0.0422(9) Uani 1.00 1 d .
N(1) N 0.2062(2) 0.3234(3) 0.6289(2) 0.0223(7) Uani 1.00 1 d .
N(2) N 0.4152(3) 0.1444(3) 0.6188(2) 0.0268(8) Uani 1.00 1 d .
C(1) C 0.3325(4) 0.5169(4) 0.5636(3) 0.0374(11) Uani 1.00 1 d .
C(2) C 0.0782(3) 0.3525(4) 0.5997(3) 0.0289(9) Uani 1.00 1 d .
C(3) C 0.0194(4) 0.3198(5) 0.6805(3) 0.0392(12) Uani 1.00 1 d .
C(4) C 0.0002(4) 0.1653(5) 0.6953(4) 0.0420(13) Uani 1.00 1 d .
C(5) C 0.1087(3) 0.0791(4) 0.7090(3) 0.0261(9) Uani 1.00 1 d .
C(6) C 0.1089(3) -0.0312(4) 0.6437(2) 0.0249(8) Uani 1.00 1 d .
C(7) C 0.2130(4) -0.1104(3) 0.6473(3) 0.0294(10) Uani 1.00 1 d .
C(8) C 0.3127(4) -0.0782(5) 0.7191(4) 0.0416(12) Uani 1.00 1 d .
C(9) C 0.3142(4) 0.0319(5) 0.7839(3) 0.0397(11) Uani 1.00 1 d .
C(10) C 0.2138(4) 0.1086(4) 0.7782(3) 0.0351(11) Uani 1.00 1 d .
C(11) C 0.5072(3) 0.1456(4) 0.6068(3) 0.0254(9) Uani 1.00 1 d .
C(12) C 0.6236(4) 0.1470(6) 0.5897(4) 0.0431(13) Uani 1.00 1 d .
H(1) H 0.0674 0.4481 0.5840 0.034 Uiso 1.00 1 c R
H(2) H 0.0423 0.2986 0.5443 0.034 Uiso 1.00 1 c R
H(3) H 0.0670 0.3561 0.7395 0.050 Uiso 1.00 1 c R
H(4) H -0.0551 0.3642 0.6653 0.050 Uiso 1.00 1 c R
H(5) H -0.0287 0.1555 0.7510 0.055 Uiso 1.00 1 c R
H(6) H -0.0570 0.1322 0.6400 0.055 Uiso 1.00 1 c R
H(7) H 0.0384 -0.0527 0.5960 0.029 Uiso 1.00 1 c R
H(8) H 0.2109 -0.1838 0.6027 0.034 Uiso 1.00 1 c R
H(9) H 0.3819 -0.1309 0.7230 0.049 Uiso 1.00 1 c R
H(10) H 0.3846 0.0536 0.8316 0.045 Uiso 1.00 1 c R
H(11) H 0.2157 0.1819 0.8229 0.040 Uiso 1.00 1 c R
H(12) H 0.6530 0.0550 0.5924 0.055 Uiso 1.00 1 c R
H(13) H 0.6751 0.2018 0.6376 0.055 Uiso 1.00 1 c R
H(14) H 0.6175 0.1846 0.5272 0.055 Uiso 1.00 1 c R

loop_
_atom_site_aniso_label
_atom_site_aniso_U_11
_atom_site_aniso_U_22
_atom_site_aniso_U_33
_atom_site_aniso_U_12
_atom_site_aniso_U_13
_atom_site_aniso_U_23
Ru(1) 0.0177(2) 0.0158(2) 0.0251(2) -0.00006(9) 0.00694(15) 0.00134(9)
Cl(1) 0.0297(5) 0.0357(6) 0.0258(4) -0.0006(3) 0.0082(4) -0.0044(3)
S(1) 0.0296(5) 0.0182(4) 0.0309(4) -0.0025(3) 0.0097(4) -0.0014(3)
F(1) 0.070(2) 0.0505(18) 0.061(2) 0.0058(17) 0.0411(18) 0.0159(16)
F(2) 0.0482(17) 0.060(2) 0.0465(16) -0.0022(16) 0.0103(13) 0.0179(15)
F(3) 0.0486(18) 0.0367(16) 0.083(2) -0.0170(13) 0.0168(16) 0.0223(15)
O(1) 0.0408(18) 0.0311(17) 0.0385(18) -0.0072(12) -0.0021(14) -0.0015(12)
O(2) 0.055(2) 0.0221(15) 0.0497(19) 0.0076(14) 0.0132(15) -0.0064(14)
N(1) 0.0228(15) 0.0173(15) 0.0277(14) -0.0036(12) 0.0082(11) 0.0001(12)
N(2) 0.0273(17) 0.0236(15) 0.0300(16) 0.0097(13) 0.0082(13) -0.0004(13)
C(1) 0.039(2) 0.027(2) 0.049(2) -0.0047(18) 0.0148(19) 0.0103(19)
C(2) 0.0266(19) 0.0265(19) 0.032(2) -0.0025(16) 0.0050(15) -0.0147(16)
C(3) 0.029(2) 0.037(2) 0.059(2) 0.0019(18) 0.024(2) -0.005(2)
C(4) 0.032(2) 0.042(2) 0.063(3) 0.010(2) 0.033(2) 0.001(2)
C(5) 0.0211(18) 0.0284(19) 0.035(2) 0.0050(15) 0.0178(16) 0.0174(17)
C(6) 0.0209(17) 0.0232(18) 0.0296(17) -0.0100(14) 0.0046(13) 0.0043(14)
C(7) 0.036(2) 0.0135(18) 0.035(2) 0.0006(14) 0.0035(17) 0.0031(13)
C(8) 0.036(2) 0.027(2) 0.059(2) 0.0090(19) 0.007(2) 0.025(2)
C(9) 0.037(2) 0.044(2) 0.0301(19) -0.009(2) -0.0045(16) 0.0201(19)
C(10) 0.054(2) 0.031(2) 0.0166(16) -0.0066(18) 0.0021(17) 0.0028(14)
C(11) 0.0216(18) 0.0230(18) 0.0335(19) 0.0085(14) 0.0104(15) 0.0035(15)
C(12) 0.033(2) 0.054(2) 0.051(2) 0.013(2) 0.027(2) 0.014(2)

loop_
_atom_type_symbol
_atom_type_description
_atom_type_scat_dispersion_real
_atom_type_scat_dispersion_imag
_atom_type_scat_source
C C 0.003 0.002
;
International Tables for Crystallography
(1992, Vol. C, Tables 4.2.6.8 and 6.1.1.4)
;
H H 0.000 0.000
;
International Tables for Crystallography
(1992, Vol. C, Table 6.1.1.4)
;
Cl Cl 0.148 0.159
;
International Tables for Crystallography
(1992, Vol. C, Tables 4.2.6.8 and 6.1.1.4)
;
F F 0.017 0.010
;
International Tables for Crystallography
(1992, Vol. C, Tables 4.2.6.8 and 6.1.1.4)
;
N N 0.006 0.003
;
International Tables for Crystallography
(1992, Vol. C, Tables 4.2.6.8 and 6.1.1.4)
;
O O 0.011 0.006
;
International Tables for Crystallography
(1992, Vol. C, Tables 4.2.6.8 and 6.1.1.4)
;
Ru Ru -1.259 0.836
;
International Tables for Crystallography
(1992, Vol. C, Tables 4.2.6.8 and 6.1.1.4)
;
S S 0.125 0.123
;
International Tables for Crystallography
(1992, Vol. C, Tables 4.2.6.8 and 6.1.1.4)
;

loop_
_geom_angle_atom_site_label_1
_geom_angle_atom_site_label_2
_geom_angle_atom_site_label_3
_geom_angle
_geom_angle_publ_flag
N(1) Ru(1) Cl(1) 85.10(8) yes
N(2) Ru(1) Cl(1) 84.33(10) yes
C(5) Ru(1) Cl(1) 114.91(10) yes
C(6) Ru(1) Cl(1) 91.23(10) yes
C(7) Ru(1) Cl(1) 93.98(12) yes
C(8) Ru(1) Cl(1) 122.44(15) yes
C(9) Ru(1) Cl(1) 160.34(13) yes
C(10) Ru(1) Cl(1) 151.95(14) yes
Ru(1) N(1) S(1) 126.70(17) yes
N(2) Ru(1) N(1) 93.17(14) yes
Ru(1) N(1) C(2) 114.5(2) yes
C(5) Ru(1) N(1) 87.55(15) yes
C(6) Ru(1) N(1) 115.86(13) yes
C(7) Ru(1) N(1) 154.45(16) yes
C(8) Ru(1) N(1) 152.45(17) yes
C(9) Ru(1) N(1) 114.55(16) yes
C(10) Ru(1) N(1) 87.58(14) yes
C(5) Ru(1) N(2) 160.72(13) yes
C(6) Ru(1) N(2) 150.19(15) yes
C(7) Ru(1) N(2) 112.18(17) yes
C(8) Ru(1) N(2) 90.35(17) yes
C(9) Ru(1) N(2) 94.60(16) yes
C(10) Ru(1) N(2) 123.15(16) yes
Ru(1) N(2) C(11) 171.1(3) yes
Ru(1) C(5) C(4) 126.4(3) yes
Ru(1) C(5) C(6) 70.3(2) yes
C(6) Ru(1) C(5) 38.05(15) yes
C(7) Ru(1) C(5) 69.65(18) yes
C(8) Ru(1) C(5) 80.46(19) yes
C(9) Ru(1) C(5) 67.79(16) yes
Ru(1) C(5) C(10) 70.1(2) yes
C(10) Ru(1) C(5) 37.60(17) yes
Ru(1) C(6) C(5) 71.6(2) yes
Ru(1) C(6) C(7) 71.2(2) yes
C(7) Ru(1) C(6) 38.59(17) yes
C(8) Ru(1) C(6) 67.30(16) yes
C(9) Ru(1) C(6) 79.93(16) yes
C(10) Ru(1) C(6) 67.84(16) yes
Ru(1) C(7) C(6) 70.2(2) yes
Ru(1) C(7) C(8) 71.4(2) yes
C(8) Ru(1) C(7) 36.92(16) yes
C(9) Ru(1) C(7) 68.18(17) yes
C(10) Ru(1) C(7) 81.29(17) yes
Ru(1) C(8) C(7) 71.7(2) yes
Ru(1) C(8) C(9) 70.5(2) yes
C(9) Ru(1) C(8) 37.9(2) yes
C(10) Ru(1) C(8) 67.85(19) yes
Ru(1) C(9) C(8) 71.6(2) yes
Ru(1) C(9) C(10) 71.2(2) yes
C(10) Ru(1) C(9) 37.31(19) yes
Ru(1) C(10) C(5) 72.3(2) yes
Ru(1) C(10) C(9) 71.5(2) yes
N(1) S(1) O(1) 112.11(18) yes
O(2) S(1) O(1) 119.0(2) yes
C(1) S(1) O(1) 103.2(2) yes
N(1) S(1) O(2) 113.8(2) yes
C(1) S(1) O(2) 100.2(2) yes
S(1) N(1) C(2) 117.6(2) yes
C(1) S(1) N(1) 106.32(19) yes
S(1) C(1) F(1) 113.1(3) yes
S(1) C(1) F(2) 111.9(3) yes
S(1) C(1) F(3) 110.9(3) yes
F(1) C(1) F(2) 107.7(4) yes
F(1) C(1) F(3) 105.5(4) yes
F(2) C(1) F(3) 107.4(3) yes
N(1) C(2) C(3) 112.1(3) yes
N(2) C(11) C(12) 179.0(4) yes
C(2) C(3) C(4) 114.7(4) yes
C(3) C(4) C(5) 114.1(4) yes
C(4) C(5) C(6) 118.7(3) yes
C(4) C(5) C(10) 123.3(4) yes
C(5) C(6) C(7) 121.6(3) yes
C(10) C(5) C(6) 117.8(3) yes
C(5) C(10) C(9) 121.3(4) yes
C(6) C(7) C(8) 117.4(4) yes
C(7) C(8) C(9) 121.5(4) yes
C(8) C(9) C(10) 120.2(3) yes
Ru(1) C(6) H(7) 130.3205 no
Ru(1) C(7) H(8) 131.1324 no
Ru(1) C(8) H(9) 130.0988 no
Ru(1) C(9) H(10) 129.6132 no
Ru(1) C(10) H(11) 130.3381 no
N(1) C(2) H(2) 109.3152 no
N(1) C(2) H(1) 108.3041 no
H(2) C(2) C(3) 109.0245 no
H(1) C(2) C(3) 108.6275 no
C(2) C(3) H(3) 108.4874 no
C(2) C(3) H(4) 107.8887 no
H(2) C(2) H(1) 109.4620 no
H(3) C(3) C(4) 108.1442 no
H(4) C(3) C(4) 108.1059 no
C(3) C(4) H(5) 108.1173 no
C(3) C(4) H(6) 108.1630 no
H(4) C(3) H(3) 109.4582 no
H(5) C(4) C(5) 108.3600 no
H(6) C(4) C(5) 108.5777 no
H(6) C(4) H(5) 109.4598 no
C(5) C(6) H(7) 119.0685 no
C(5) C(10) H(11) 119.3538 no
H(7) C(6) C(7) 119.2887 no
C(6) C(7) H(8) 120.0526 no
H(8) C(7) C(8) 122.4708 no
C(7) C(8) H(9) 118.2962 no
H(9) C(8) C(9) 120.1391 no
C(8) C(9) H(10) 119.8958 no
H(10) C(9) C(10) 119.9295 no
C(9) C(10) H(11) 119.3273 no
C(11) C(12) H(14) 108.6247 no
C(11) C(12) H(12) 109.5173 no
C(11) C(12) H(13) 109.6128 no
H(14) C(12) H(12) 109.4800 no
H(13) C(12) H(12) 109.5145 no
H(14) C(12) H(13) 110.0745 no

loop_
_geom_bond_atom_site_label_1
_geom_bond_atom_site_label_2
_geom_bond_distance
_geom_bond_publ_flag
Ru(1) Cl(1) 2.4038(11) yes
Ru(1) N(1) 2.124(3) yes
Ru(1) N(2) 2.063(3) yes
Ru(1) C(5) 2.182(4) yes
Ru(1) C(6) 2.165(4) yes
Ru(1) C(7) 2.178(3) yes
Ru(1) C(8) 2.175(5) yes
Ru(1) C(9) 2.160(4) yes
Ru(1) C(10) 2.155(5) yes
S(1) O(1) 1.409(3) yes
S(1) O(2) 1.429(3) yes
S(1) N(1) 1.535(3) yes
S(1) C(1) 1.833(5) yes
F(1) C(1) 1.339(6) yes
F(2) C(1) 1.314(5) yes
F(3) C(1) 1.346(5) yes
N(1) C(2) 1.483(5) yes
N(2) C(11) 1.141(5) yes
C(2) C(3) 1.528(7) yes
C(3) C(4) 1.531(7) yes
C(4) C(3) 1.531(7) yes
C(4) C(5) 1.495(6) yes
C(5) C(4) 1.495(6) yes
C(5) C(6) 1.417(6) yes
C(5) C(10) 1.398(5) yes
C(6) C(7) 1.435(6) yes
C(7) C(8) 1.378(6) yes
C(8) C(9) 1.408(7) yes
C(9) C(10) 1.380(7) yes
C(11) C(12) 1.454(6) yes
C(2) H(1) 0.9500 no
C(2) H(2) 0.9499 no
C(3) H(3) 0.9499 no
C(3) H(4) 0.9500 no
C(4) H(5) 0.9500 no
C(4) H(6) 0.9500 no
C(6) H(7) 0.9501 no
C(7) H(8) 0.9500 no
C(8) H(9) 0.9500 no
C(9) H(10) 0.9500 no
C(10) H(11) 0.9500 no
C(12) H(12) 0.9500 no
C(12) H(13) 0.9500 no
C(12) H(14) 0.9500 no
H(5) C(4) 0.9500 no
H(6) C(4) 0.9500 no
